data_4106741
loop_
_publ_author_name
'Ekaterina Tkatchouk'
'Neal P. Mankad'
'Diego Benitez'
'William A. Goddard'
'F. Dean Toste'

_publ_section_title
;
 Two Metals Are Better Than One in the Gold Catalyzed Oxidative
 Heteroarylation of Alkenes
;
_journal_name_full 'Journal of the American Chemical Society'
_journal_page_first 14293
_journal_page_last 14300
_journal_paper_doi 10.1021/ja2012627
_journal_volume 133
_journal_year 2011
_chemical_formula_sum 'C27 H34 Au2 N4'
_chemical_formula_weight 808.52
_chemical_name_common (DIMes^Me)(AuMe)2
_chemical_name_systematic
; 
 ? 
;
_space_group_IT_number 15
_symmetry_cell_setting monoclinic
_symmetry_space_group_name_Hall '-C 2yc'
_symmetry_space_group_name_H-M 'C 1 2/c 1'
_atom_sites_solution_hydrogens geom
_atom_sites_solution_primary direct
_atom_sites_solution_secondary difmap
_audit_creation_method SHELXL-97
_cell_angle_alpha 90.00
_cell_angle_beta 111.636(5)
_cell_angle_gamma 90.00
_cell_formula_units_Z 8
_cell_length_a 39.063(17)
_cell_length_b 9.791(4)
_cell_length_c 16.102(7)
_cell_measurement_reflns_used 5885
_cell_measurement_temperature 158(2)
_cell_measurement_theta_max 24.07
_cell_measurement_theta_min 2.44
_cell_volume 5725(4)
_computing_cell_refinement 'Bruker SAINT'
_computing_data_collection 'Bruker APEX2'
_computing_data_reduction 'Bruker SAINT'
_computing_molecular_graphics 'Bruker SHELXTL'
_computing_publication_material 'Bruker SHELXTL'
_computing_structure_refinement 'SHELXL-97 (Sheldrick, 1997)'
_computing_structure_solution 'SHELXS-97 (Sheldrick, 1990)'
_diffrn_ambient_temperature 158(2)
_diffrn_measured_fraction_theta_full 0.999
_diffrn_measured_fraction_theta_max 0.999
_diffrn_measurement_device_type 'Bruker APEX-II CCD'
_diffrn_measurement_method '\f and \w scans'
_diffrn_radiation_monochromator graphite
_diffrn_radiation_source 'fine-focus sealed tube'
_diffrn_radiation_type MoK\a
_diffrn_radiation_wavelength 0.71073
_diffrn_reflns_av_R_equivalents 0.0735
_diffrn_reflns_av_sigmaI/netI 0.0670
_diffrn_reflns_limit_h_max 46
_diffrn_reflns_limit_h_min -46
_diffrn_reflns_limit_k_max 11
_diffrn_reflns_limit_k_min -11
_diffrn_reflns_limit_l_max 19
_diffrn_reflns_limit_l_min -19
_diffrn_reflns_number 25453
_diffrn_reflns_theta_full 25.35
_diffrn_reflns_theta_max 25.35
_diffrn_reflns_theta_min 2.44
_diffrn_standards_number 0
_exptl_absorpt_coefficient_mu 10.259
_exptl_absorpt_correction_T_max 0.3083
_exptl_absorpt_correction_T_min 0.0795
_exptl_absorpt_correction_type multi-scan
_exptl_crystal_colour colourless
_exptl_crystal_density_diffrn 1.876
_exptl_crystal_description block
_exptl_crystal_F_000 3056
_exptl_crystal_size_max 0.50
_exptl_crystal_size_mid 0.15
_exptl_crystal_size_min 0.15
_refine_diff_density_max 1.708
_refine_diff_density_min -1.193
_refine_diff_density_rms 0.170
_refine_ls_extinction_method none
_refine_ls_goodness_of_fit_ref 1.023
_refine_ls_hydrogen_treatment constr
_refine_ls_matrix_type full
_refine_ls_number_parameters 306
_refine_ls_number_reflns 5241
_refine_ls_number_restraints 0
_refine_ls_restrained_S_all 1.023
_refine_ls_R_factor_all 0.0716
_refine_ls_R_factor_gt 0.0394
_refine_ls_shift/su_max 0.003
_refine_ls_shift/su_mean 0.000
_refine_ls_structure_factor_coef Fsqd
_refine_ls_weighting_details 'calc w=1/[\s^2^(Fo^2^)+(0.0356P)^2^+7.1942P] where P=(Fo^2^+2Fc^2^)/3'
_refine_ls_weighting_scheme calc
_refine_ls_wR_factor_gt 0.0787
_refine_ls_wR_factor_ref 0.0901
_reflns_number_gt 3751
_reflns_number_total 5241
_reflns_threshold_expression >2sigma(I)
_cod_data_source_file ja2012627_si_002_2.cif
_cod_data_source_block npm009
_cod_original_cell_volume 5724(4)
_cod_database_code 4106741

loop_
_symmetry_equiv_pos_as_xyz
'x, y, z'
'-x, y, -z+1/2'
'x+1/2, y+1/2, z'
'-x+1/2, y+1/2, -z+1/2'
'-x, -y, -z'
'x, -y, z-1/2'
'-x+1/2, -y+1/2, -z'
'x+1/2, -y+1/2, z-1/2'

loop_
_atom_site_label
_atom_site_type_symbol
_atom_site_fract_x
_atom_site_fract_y
_atom_site_fract_z
_atom_site_U_iso_or_equiv
_atom_site_adp_type
_atom_site_occupancy
_atom_site_symmetry_multiplicity
_atom_site_calc_flag
_atom_site_refinement_flags
Au1 Au 0.765604(9) 0.86052(3) 0.40478(2) 0.04167(11) Uani 1 1 d .
Au2 Au 0.616408(10) 0.44461(4) 0.26234(2) 0.05156(13) Uani 1 1 d .
C1 C 0.6900(2) 0.6555(8) 0.3642(5) 0.048(2) Uani 1 1 d .
H1A H 0.6953 0.7416 0.3989 0.058 Uiso 1 1 calc R
H1B H 0.6764 0.5946 0.3903 0.058 Uiso 1 1 calc R
C2 C 0.7564(2) 0.6533(8) 0.3958(5) 0.043(2) Uani 1 1 d .
C3 C 0.7281(3) 0.4528(8) 0.3654(5) 0.050(2) Uani 1 1 d .
H3 H 0.7091 0.3865 0.3499 0.060 Uiso 1 1 calc R
C4 C 0.7639(3) 0.4296(8) 0.3846(6) 0.055(2) Uani 1 1 d .
H4 H 0.7753 0.3437 0.3853 0.066 Uiso 1 1 calc R
C5 C 0.8201(2) 0.5761(7) 0.4339(5) 0.0399(19) Uani 1 1 d .
C6 C 0.8402(3) 0.5316(8) 0.5185(6) 0.049(2) Uani 1 1 d .
C7 C 0.8788(3) 0.5496(9) 0.5486(7) 0.068(3) Uani 1 1 d .
H7 H 0.8937 0.5216 0.6073 0.082 Uiso 1 1 calc R
C8 C 0.8946(3) 0.6062(10) 0.4951(7) 0.068(3) Uani 1 1 d .
C9 C 0.8733(3) 0.6477(9) 0.4096(7) 0.069(3) Uani 1 1 d .
H9 H 0.8847 0.6879 0.3727 0.083 Uiso 1 1 calc R
C10 C 0.8354(3) 0.6313(8) 0.3770(6) 0.052(2) Uani 1 1 d .
C11 C 0.8241(2) 0.4671(9) 0.5792(6) 0.063(3) Uani 1 1 d .
H11A H 0.8007 0.5115 0.5717 0.095 Uiso 1 1 calc R
H11B H 0.8412 0.4774 0.6412 0.095 Uiso 1 1 calc R
H11C H 0.8199 0.3698 0.5648 0.095 Uiso 1 1 calc R
C12 C 0.9366(3) 0.6228(13) 0.5269(10) 0.118(5) Uani 1 1 d .
H12A H 0.9455 0.6729 0.5836 0.177 Uiso 1 1 calc R
H12B H 0.9428 0.6735 0.4820 0.177 Uiso 1 1 calc R
H12C H 0.9482 0.5325 0.5355 0.177 Uiso 1 1 calc R
C13 C 0.8124(3) 0.6793(10) 0.2846(6) 0.069(3) Uani 1 1 d .
H13A H 0.7958 0.6056 0.2523 0.103 Uiso 1 1 calc R
H13B H 0.8284 0.7048 0.2527 0.103 Uiso 1 1 calc R
H13C H 0.7978 0.7586 0.2887 0.103 Uiso 1 1 calc R
C14 C 0.6364(2) 0.6150(9) 0.2253(6) 0.049(2) Uani 1 1 d .
C15 C 0.6732(3) 0.7908(9) 0.2247(7) 0.059(2) Uani 1 1 d .
H15 H 0.6932 0.8533 0.2438 0.071 Uiso 1 1 calc R
C16 C 0.6455(3) 0.7885(10) 0.1458(6) 0.064(3) Uani 1 1 d .
H16 H 0.6419 0.8499 0.0976 0.076 Uiso 1 1 calc R
C17 C 0.5891(3) 0.6503(12) 0.0770(7) 0.072(3) Uani 1 1 d .
C18 C 0.5883(3) 0.5642(14) 0.0112(8) 0.088(4) Uani 1 1 d .
C19 C 0.5553(5) 0.5427(16) -0.0586(8) 0.122(6) Uani 1 1 d .
H19 H 0.5543 0.4831 -0.1059 0.146 Uiso 1 1 calc R
C20 C 0.5237(5) 0.606(3) -0.0603(11) 0.159(9) Uani 1 1 d .
C21 C 0.5253(4) 0.693(3) 0.0046(13) 0.194(11) Uani 1 1 d .
H21 H 0.5035 0.7383 0.0022 0.232 Uiso 1 1 calc R
C22 C 0.5584(4) 0.7181(18) 0.0771(10) 0.120(5) Uani 1 1 d .
C23 C 0.6223(4) 0.4944(12) 0.0104(7) 0.103(4) Uani 1 1 d .
H23A H 0.6375 0.5600 -0.0067 0.155 Uiso 1 1 calc R
H23B H 0.6154 0.4191 -0.0327 0.155 Uiso 1 1 calc R
H23C H 0.6364 0.4584 0.0701 0.155 Uiso 1 1 calc R
C24 C 0.4888(5) 0.573(3) -0.1412(13) 0.302(18) Uani 1 1 d .
H24A H 0.4674 0.5767 -0.1236 0.452 Uiso 1 1 calc R
H24B H 0.4910 0.4819 -0.1633 0.452 Uiso 1 1 calc R
H24C H 0.4859 0.6407 -0.1885 0.452 Uiso 1 1 calc R
C25 C 0.5611(4) 0.815(2) 0.1536(13) 0.182(8) Uani 1 1 d .
H25A H 0.5596 0.7629 0.2040 0.274 Uiso 1 1 calc R
H25B H 0.5408 0.8812 0.1333 0.274 Uiso 1 1 calc R
H25C H 0.5846 0.8642 0.1726 0.274 Uiso 1 1 calc R
C26 C 0.7748(3) 1.0624(9) 0.4096(7) 0.064(3) Uani 1 1 d .
H26A H 0.8008 1.0806 0.4448 0.096 Uiso 1 1 calc R
H26B H 0.7594 1.1078 0.4375 0.096 Uiso 1 1 calc R
H26C H 0.7687 1.0976 0.3488 0.096 Uiso 1 1 calc R
C27 C 0.5964(3) 0.2720(9) 0.2986(7) 0.081(3) Uani 1 1 d .
H27A H 0.5839 0.2161 0.2455 0.121 Uiso 1 1 calc R
H27B H 0.5789 0.2968 0.3267 0.121 Uiso 1 1 calc R
H27C H 0.6168 0.2199 0.3411 0.121 Uiso 1 1 calc R
N1 N 0.78115(19) 0.5574(6) 0.4034(4) 0.0401(16) Uani 1 1 d .
N2 N 0.72427(19) 0.5915(6) 0.3723(4) 0.0411(16) Uani 1 1 d .
N3 N 0.6670(2) 0.6853(6) 0.2728(5) 0.0472(17) Uani 1 1 d .
N4 N 0.6230(2) 0.6804(8) 0.1469(5) 0.059(2) Uani 1 1 d .

loop_
_atom_site_aniso_label
_atom_site_aniso_U_11
_atom_site_aniso_U_22
_atom_site_aniso_U_33
_atom_site_aniso_U_23
_atom_site_aniso_U_13
_atom_site_aniso_U_12
Au1 0.0415(2) 0.03096(17) 0.05403(19) -0.00188(14) 0.01936(16) -0.00097(14)
Au2 0.0435(2) 0.0526(2) 0.0608(2) 0.00406(16) 0.02172(18) -0.00578(17)
C1 0.038(6) 0.058(5) 0.052(5) -0.002(4) 0.019(4) 0.001(4)
C2 0.046(6) 0.036(5) 0.050(5) -0.013(4) 0.021(4) -0.012(4)
C3 0.052(7) 0.033(5) 0.064(5) -0.017(4) 0.023(5) -0.020(4)
C4 0.072(8) 0.029(5) 0.066(6) -0.017(4) 0.028(5) -0.005(4)
C5 0.034(5) 0.028(4) 0.059(5) 0.001(4) 0.019(4) -0.001(4)
C6 0.060(7) 0.036(5) 0.057(5) 0.010(4) 0.029(5) 0.012(4)
C7 0.063(8) 0.072(7) 0.072(6) 0.024(5) 0.029(6) 0.019(6)
C8 0.027(6) 0.072(7) 0.093(8) 0.009(6) 0.009(6) -0.001(5)
C9 0.064(8) 0.068(7) 0.094(8) 0.002(6) 0.050(7) -0.006(6)
C10 0.069(7) 0.035(5) 0.061(5) 0.004(4) 0.037(5) 0.004(4)
C11 0.067(7) 0.071(7) 0.056(5) 0.019(5) 0.027(5) 0.019(5)
C12 0.053(9) 0.134(12) 0.165(13) 0.015(9) 0.037(9) -0.018(8)
C13 0.078(8) 0.080(7) 0.061(6) 0.023(5) 0.042(6) 0.026(6)
C14 0.039(6) 0.050(5) 0.061(5) -0.004(4) 0.023(5) -0.007(4)
C15 0.049(7) 0.050(6) 0.078(7) 0.003(5) 0.023(6) -0.009(5)
C16 0.067(8) 0.061(6) 0.067(6) 0.021(5) 0.030(6) -0.004(5)
C17 0.043(7) 0.111(9) 0.054(6) 0.027(6) 0.008(5) -0.005(6)
C18 0.058(8) 0.129(11) 0.071(8) 0.029(7) 0.017(7) -0.034(8)
C19 0.094(12) 0.198(16) 0.055(7) 0.030(8) 0.006(8) -0.065(12)
C20 0.057(11) 0.32(3) 0.083(11) 0.067(14) 0.002(10) -0.044(14)
C21 0.034(9) 0.41(4) 0.119(14) 0.084(19) 0.012(11) 0.037(14)
C22 0.057(10) 0.198(16) 0.103(10) 0.035(10) 0.029(8) 0.023(10)
C23 0.121(13) 0.112(10) 0.064(7) -0.008(7) 0.018(8) -0.025(9)
C24 0.091(15) 0.61(5) 0.152(18) 0.11(2) -0.018(13) -0.14(2)
C25 0.108(15) 0.26(2) 0.19(2) 0.013(17) 0.069(15) 0.067(14)
C26 0.052(7) 0.050(6) 0.087(7) -0.001(5) 0.022(6) 0.005(5)
C27 0.088(9) 0.052(6) 0.112(9) 0.009(6) 0.047(7) -0.007(6)
N1 0.050(5) 0.023(3) 0.048(4) 0.001(3) 0.019(3) -0.001(3)
N2 0.043(5) 0.034(3) 0.049(4) -0.007(3) 0.020(4) -0.006(3)
N3 0.047(5) 0.038(4) 0.060(4) 0.005(3) 0.024(4) 0.001(3)
N4 0.041(5) 0.070(5) 0.061(5) 0.021(4) 0.014(4) 0.002(4)

loop_
_atom_type_symbol
_atom_type_description
_atom_type_scat_dispersion_real
_atom_type_scat_dispersion_imag
_atom_type_scat_source
C C 0.0033 0.0016 'International Tables Vol C Tables 4.2.6.8 and 6.1.1.4'
H H 0.0000 0.0000 'International Tables Vol C Tables 4.2.6.8 and 6.1.1.4'
N N 0.0061 0.0033 'International Tables Vol C Tables 4.2.6.8 and 6.1.1.4'
Au Au -2.0133 8.8022 'International Tables Vol C Tables 4.2.6.8 and 6.1.1.4'

loop_
_geom_angle_atom_site_label_1
_geom_angle_atom_site_label_2
_geom_angle_atom_site_label_3
_geom_angle
C26 Au1 C2 178.1(3)
C14 Au2 C27 179.4(4)
N2 C1 N3 112.8(6)
N2 C1 H1A 109.0
N3 C1 H1A 109.0
N2 C1 H1B 109.0
N3 C1 H1B 109.0
H1A C1 H1B 107.8
N2 C2 N1 106.7(7)
N2 C2 Au1 126.7(6)
N1 C2 Au1 126.2(6)
C4 C3 N2 106.7(7)
C4 C3 H3 126.7
N2 C3 H3 126.7
C3 C4 N1 106.2(7)
C3 C4 H4 126.9
N1 C4 H4 126.9
C6 C5 C10 123.8(8)
C6 C5 N1 116.7(7)
C10 C5 N1 119.4(8)
C5 C6 C7 116.8(7)
C5 C6 C11 124.3(8)
C7 C6 C11 118.9(8)
C8 C7 C6 120.9(9)
C8 C7 H7 119.6
C6 C7 H7 119.6
C7 C8 C9 120.4(9)
C7 C8 C12 121.0(10)
C9 C8 C12 118.6(10)
C8 C9 C10 120.7(8)
C8 C9 H9 119.6
C10 C9 H9 119.6
C5 C10 C9 117.4(9)
C5 C10 C13 122.2(9)
C9 C10 C13 120.4(8)
C6 C11 H11A 109.5
C6 C11 H11B 109.5
H11A C11 H11B 109.5
C6 C11 H11C 109.5
H11A C11 H11C 109.5
H11B C11 H11C 109.5
C8 C12 H12A 109.5
C8 C12 H12B 109.5
H12A C12 H12B 109.5
C8 C12 H12C 109.5
H12A C12 H12C 109.5
H12B C12 H12C 109.5
C10 C13 H13A 109.5
C10 C13 H13B 109.5
H13A C13 H13B 109.5
C10 C13 H13C 109.5
H13A C13 H13C 109.5
H13B C13 H13C 109.5
N4 C14 N3 104.3(7)
N4 C14 Au2 127.8(7)
N3 C14 Au2 127.8(6)
C16 C15 N3 106.1(8)
C16 C15 H15 126.9
N3 C15 H15 126.9
C15 C16 N4 107.3(8)
C15 C16 H16 126.3
N4 C16 H16 126.3
C18 C17 C22 122.5(12)
C18 C17 N4 120.0(10)
C22 C17 N4 117.4(12)
C17 C18 C19 118.7(14)
C17 C18 C23 122.0(11)
C19 C18 C23 119.3(14)
C20 C19 C18 120.8(16)
C20 C19 H19 119.6
C18 C19 H19 119.6
C21 C20 C19 119.4(16)
C21 C20 C24 125(2)
C19 C20 C24 116(2)
C20 C21 C22 121.9(18)
C20 C21 H21 119.1
C22 C21 H21 119.1
C17 C22 C21 116.7(16)
C17 C22 C25 120.1(14)
C21 C22 C25 123.2(16)
C18 C23 H23A 109.5
C18 C23 H23B 109.5
H23A C23 H23B 109.5
C18 C23 H23C 109.5
H23A C23 H23C 109.5
H23B C23 H23C 109.5
C20 C24 H24A 109.5
C20 C24 H24B 109.5
H24A C24 H24B 109.5
C20 C24 H24C 109.5
H24A C24 H24C 109.5
H24B C24 H24C 109.5
C22 C25 H25A 109.5
C22 C25 H25B 109.5
H25A C25 H25B 109.5
C22 C25 H25C 109.5
H25A C25 H25C 109.5
H25B C25 H25C 109.5
Au1 C26 H26A 109.5
Au1 C26 H26B 109.5
H26A C26 H26B 109.5
Au1 C26 H26C 109.5
H26A C26 H26C 109.5
H26B C26 H26C 109.5
Au2 C27 H27A 109.5
Au2 C27 H27B 109.5
H27A C27 H27B 109.5
Au2 C27 H27C 109.5
H27A C27 H27C 109.5
H27B C27 H27C 109.5
C2 N1 C4 109.6(7)
C2 N1 C5 126.4(6)
C4 N1 C5 123.8(7)
C2 N2 C3 110.8(7)
C2 N2 C1 125.5(7)
C3 N2 C1 123.3(7)
C14 N3 C15 111.8(8)
C14 N3 C1 124.3(7)
C15 N3 C1 123.9(8)
C14 N4 C16 110.5(8)
C14 N4 C17 125.1(8)
C16 N4 C17 124.2(8)

loop_
_geom_bond_atom_site_label_1
_geom_bond_atom_site_label_2
_geom_bond_distance
Au1 C26 2.005(9)
Au1 C2 2.057(8)
Au2 C14 2.023(8)
Au2 C27 2.036(8)
C1 N2 1.440(9)
C1 N3 1.443(10)
C1 H1A 0.9900
C1 H1B 0.9900
C2 N2 1.315(9)
C2 N1 1.322(9)
C3 C4 1.332(11)
C3 N2 1.375(9)
C3 H3 0.9500
C4 N1 1.401(9)
C4 H4 0.9500
C5 C6 1.368(11)
C5 C10 1.376(10)
C5 N1 1.429(10)
C6 C7 1.412(12)
C6 C11 1.484(10)
C7 C8 1.351(12)
C7 H7 0.9500
C8 C9 1.383(13)
C8 C12 1.536(13)
C9 C10 1.383(13)
C9 H9 0.9500
C10 C13 1.502(12)
C11 H11A 0.9800
C11 H11B 0.9800
C11 H11C 0.9800
C12 H12A 0.9800
C12 H12B 0.9800
C12 H12C 0.9800
C13 H13A 0.9800
C13 H13B 0.9800
C13 H13C 0.9800
C14 N4 1.339(10)
C14 N3 1.347(10)
C15 C16 1.332(12)
C15 N3 1.364(10)
C15 H15 0.9500
C16 N4 1.380(11)
C16 H16 0.9500
C17 C18 1.345(15)
C17 C22 1.373(16)
C17 N4 1.417(12)
C18 C19 1.381(15)
C18 C23 1.499(16)
C19 C20 1.37(2)
C19 H19 0.9500
C20 C21 1.33(3)
C20 C24 1.53(2)
C21 C22 1.41(2)
C21 H21 0.9500
C22 C25 1.53(2)
C23 H23A 0.9800
C23 H23B 0.9800
C23 H23C 0.9800
C24 H24A 0.9800
C24 H24B 0.9800
C24 H24C 0.9800
C25 H25A 0.9800
C25 H25B 0.9800
C25 H25C 0.9800
C26 H26A 0.9800
C26 H26B 0.9800
C26 H26C 0.9800
C27 H27A 0.9800
C27 H27B 0.9800
C27 H27C 0.9800
